data_1501741
loop_
_publ_author_name
'Naumov, Pan\<ce'
'Ishizawa, Nobuo'
'Wang, Jun'
'Pejov, Ljup\<co'
'Pumera, Martin'
'Lee, Sang Cheol'

_publ_section_title
;
 On the origin of the solid-state thermochromism and thermal fatigue of
 polycyclic overcrowded enes.
;
_journal_issue 30
_journal_name_full 'The journal of physical chemistry. A'
_journal_page_first 8563
_journal_page_last 8570
_journal_paper_doi 10.1021/jp2040339
_journal_volume 115
_journal_year 2011
_chemical_formula_moiety 'C28 H16 O2'
_chemical_formula_sum 'C28 H16 O2'
_chemical_formula_weight 384.41
_chemical_name_common bainthrone
_chemical_name_systematic
;
9,9'-bi-9(10H)-anthracenylidene-10,1'-dione
;
_space_group_IT_number 14
_symmetry_cell_setting monoclinic
_symmetry_space_group_name_Hall '-P 2yn'
_symmetry_space_group_name_H-M 'P 1 21/n 1'
_atom_sites_solution_hydrogens geom
_atom_sites_solution_primary direct
_atom_sites_solution_secondary difmap
_audit_creation_method 'Manual editing of SHELXL-97'
_cell_angle_alpha 90.00
_cell_angle_beta 109.729(4)
_cell_angle_gamma 90.00
_cell_formula_units_Z 2
_cell_length_a 10.2759(11)
_cell_length_b 8.6249(9)
_cell_length_c 11.6667(11)
_cell_measurement_temperature 508(2)
_cell_volume 973.31(17)
_computing_cell_refinement 'APEX2-W2K/NT (Bruker, 2006)'
_computing_data_collection 'APEX2-W2K/NT (Bruker, 2006)'
_computing_data_reduction 'APEX2-W2K/NT (Bruker, 2006)'
_computing_molecular_graphics 'DIAMOND (Brandenburg, 2005)'
_computing_publication_material 'WinGX (Farrugia, 1999)'
_computing_structure_refinement 'SHELXL-97 (Sheldrick, 2008)'
_computing_structure_solution 'SHELXS-97 (Sheldrick, 2008)'
_diffrn_ambient_temperature 508(2)
_diffrn_measured_fraction_theta_full 1.000
_diffrn_measured_fraction_theta_max 1.000
_diffrn_measurement_device_type 'Bruker APEX CCD diffractometer'
_diffrn_measurement_method '\w scan'
_diffrn_radiation_monochromator graphite
_diffrn_radiation_source 'sealed tube'
_diffrn_radiation_type MoK\a
_diffrn_radiation_wavelength 0.71073
_diffrn_reflns_av_R_equivalents 0.0546
_diffrn_reflns_av_sigmaI/netI 0.0618
_diffrn_reflns_limit_h_max 11
_diffrn_reflns_limit_h_min -8
_diffrn_reflns_limit_k_max 7
_diffrn_reflns_limit_k_min -9
_diffrn_reflns_limit_l_max 12
_diffrn_reflns_limit_l_min -12
_diffrn_reflns_number 4814
_diffrn_reflns_theta_full 23.25
_diffrn_reflns_theta_max 23.25
_diffrn_reflns_theta_min 2.29
_exptl_absorpt_coefficient_mu 0.082
_exptl_absorpt_correction_T_max 0.9839
_exptl_absorpt_correction_T_min 0.9799
_exptl_absorpt_correction_type empirical
_exptl_absorpt_process_details 'APEX2-W2K/NT (Bruker, 2006)'
_exptl_crystal_colour green
_exptl_crystal_density_diffrn 1.312
_exptl_crystal_density_meas ?
_exptl_crystal_density_method 'not measured'
_exptl_crystal_description parallelepiped
_exptl_crystal_F_000 400
_exptl_crystal_size_max 0.25
_exptl_crystal_size_mid 0.20
_exptl_crystal_size_min 0.20
_refine_diff_density_max 0.106
_refine_diff_density_min -0.136
_refine_diff_density_rms 0.033
_refine_ls_extinction_coef 0.033(4)
_refine_ls_extinction_expression Fc^*^=kFc[1+0.001xFc^2^\l^3^/sin(2\q)]^-1/4^
_refine_ls_extinction_method SHELXL
_refine_ls_goodness_of_fit_ref 0.927
_refine_ls_hydrogen_treatment mixed
_refine_ls_matrix_type full
_refine_ls_number_parameters 137
_refine_ls_number_reflns 1389
_refine_ls_number_restraints 0
_refine_ls_restrained_S_all 0.927
_refine_ls_R_factor_all 0.1087
_refine_ls_R_factor_gt 0.0437
_refine_ls_shift/su_max 0.000
_refine_ls_shift/su_mean 0.000
_refine_ls_structure_factor_coef Fsqd
_refine_ls_weighting_details 'calc w=1/[\s^2^(Fo^2^)+(0.0517P)^2^+0.0000P] where P=(Fo^2^+2Fc^2^)/3'
_refine_ls_weighting_scheme calc
_refine_ls_wR_factor_gt 0.0910
_refine_ls_wR_factor_ref 0.1129
_reflns_number_gt 737
_reflns_number_total 1389
_reflns_threshold_expression >2sigma(I)
_cod_data_source_file jp2040339_si_012.cif
_cod_data_source_block s
_cod_depositor_comments
;
The following automatic conversions were performed:

'_symmetry_cell_setting' value 'Monoclinic' changed to 'monoclinic'
according to /home/saulius/struct/CIF-dictionaries/cif_core.dic
dictionary named 'cif_core.dic' version 2.4.1 from 2010-06-29.

Automatic conversion script
Id: cif_fix_values 1715 2011-07-08 13:25:40Z adriana 

The following automatic conversions were performed:

'_exptl_crystal_density_meas' value 'not measured' was changed to '?'
- the value is perceived as not measured.

Automatic conversion script
Id: cif_fix_values 3008 2015-01-20 13:52:24Z robertas 
;
_cod_original_sg_symbol_H-M P21/n
_cod_database_code 1501741

loop_
_symmetry_equiv_pos_as_xyz
'x, y, z'
'-x+1/2, y+1/2, -z+1/2'
'-x, -y, -z'
'x-1/2, -y-1/2, z-1/2'

loop_
_atom_site_label
_atom_site_type_symbol
_atom_site_fract_x
_atom_site_fract_y
_atom_site_fract_z
_atom_site_U_iso_or_equiv
_atom_site_adp_type
_atom_site_occupancy
_atom_site_symmetry_multiplicity
_atom_site_calc_flag
_atom_site_refinement_flags
O1 O 0.3759(2) 0.0513(2) 0.08820(15) 0.1197(9) Uani 1 1 d .
C4A C 0.5273(3) -0.0838(3) 0.2562(2) 0.0692(8) Uani 1 1 d .
C8A C 0.3256(3) -0.0405(3) 0.3705(2) 0.0673(7) Uani 1 1 d .
C9 C 0.4745(3) -0.0357(3) 0.44508(17) 0.0633(7) Uani 1 1 d .
C9A C 0.5620(3) -0.1099(3) 0.38148(19) 0.0657(7) Uani 1 1 d .
C4 C 0.6091(3) -0.1459(4) 0.1939(2) 0.0876(9) Uani 1 1 d .
H4 H 0.5876 -0.1258 0.1112 0.105 Uiso 1 1 calc R
C1 C 0.6742(3) -0.2065(3) 0.4382(2) 0.0802(9) Uani 1 1 d .
H1 H 0.6966 -0.2290 0.5206 0.096 Uiso 1 1 calc R
C10A C 0.2905(3) -0.0090(3) 0.2469(2) 0.0756(8) Uani 1 1 d .
C11 C 0.3974(3) -0.0018(3) 0.1897(2) 0.0791(9) Uani 1 1 d .
C8 C 0.2209(4) -0.0759(3) 0.4165(3) 0.0886(9) Uani 1 1 d .
H8 H 0.2432 -0.1030 0.4981 0.106 Uiso 1 1 calc R
C2 C 0.7519(3) -0.2689(3) 0.3743(3) 0.0939(10) Uani 1 1 d .
H2 H 0.8260 -0.3336 0.4133 0.113 Uiso 1 1 calc R
C3 C 0.7206(3) -0.2360(4) 0.2532(3) 0.1000(10) Uani 1 1 d .
H3 H 0.7757 -0.2753 0.2111 0.120 Uiso 1 1 calc R
C7 C 0.0842(4) -0.0715(4) 0.3427(4) 0.1084(11) Uani 1 1 d .
H7 H 0.0151 -0.0968 0.3743 0.130 Uiso 1 1 calc R
C5 C 0.1516(4) -0.0004(4) 0.1746(3) 0.1052(11) Uani 1 1 d .
H5 H 0.1278 0.0258 0.0927 0.126 Uiso 1 1 calc R
C6 C 0.0500(4) -0.0298(4) 0.2227(4) 0.1223(13) Uani 1 1 d .
H6 H -0.0424 -0.0216 0.1741 0.147 Uiso 1 1 calc R

loop_
_atom_site_aniso_label
_atom_site_aniso_U_11
_atom_site_aniso_U_22
_atom_site_aniso_U_33
_atom_site_aniso_U_23
_atom_site_aniso_U_13
_atom_site_aniso_U_12
O1 0.175(2) 0.1265(18) 0.0593(11) 0.0223(11) 0.0427(12) 0.0296(15)
C4A 0.086(2) 0.0709(19) 0.0565(14) -0.0032(13) 0.0320(15) -0.0035(16)
C8A 0.074(2) 0.0688(19) 0.0610(14) -0.0040(12) 0.0258(15) -0.0016(16)
C9 0.0750(18) 0.0702(19) 0.0497(12) 0.0061(12) 0.0276(14) -0.0012(15)
C9A 0.0755(18) 0.0691(19) 0.0553(14) -0.0014(13) 0.0256(14) -0.0053(16)
C4 0.110(2) 0.099(2) 0.0659(17) -0.0095(16) 0.0458(19) -0.008(2)
C1 0.090(2) 0.083(2) 0.0694(16) 0.0010(15) 0.0291(16) 0.0032(18)
C10A 0.087(2) 0.076(2) 0.0571(14) -0.0042(13) 0.0146(15) 0.0106(16)
C11 0.115(2) 0.073(2) 0.0512(14) -0.0020(14) 0.0311(16) 0.0067(18)
C8 0.090(2) 0.094(2) 0.0840(19) -0.0071(16) 0.0317(19) -0.0122(19)
C2 0.095(2) 0.098(2) 0.090(2) -0.0076(17) 0.0339(19) 0.0134(18)
C3 0.098(3) 0.117(3) 0.100(2) -0.015(2) 0.052(2) 0.005(2)
C7 0.080(3) 0.122(3) 0.125(3) -0.016(2) 0.037(2) -0.007(2)
C5 0.108(3) 0.113(3) 0.081(2) -0.0040(18) 0.015(2) 0.026(2)
C6 0.089(3) 0.139(3) 0.120(3) -0.015(2) 0.010(2) 0.022(2)

loop_
_atom_type_symbol
_atom_type_description
_atom_type_scat_dispersion_real
_atom_type_scat_dispersion_imag
_atom_type_scat_source
C C 0.0033 0.0016 'International Tables Vol C Tables 4.2.6.8 and 6.1.1.4'
H H 0.0000 0.0000 'International Tables Vol C Tables 4.2.6.8 and 6.1.1.4'
O O 0.0106 0.0060 'International Tables Vol C Tables 4.2.6.8 and 6.1.1.4'

loop_
_geom_angle_atom_site_label_1
_geom_angle_atom_site_label_2
_geom_angle_atom_site_label_3
_geom_angle
_geom_angle_site_symmetry_1
C4 C4A C9A 119.8(3) .
C4 C4A C11 120.5(2) .
C9A C4A C11 119.5(2) .
C8 C8A C10A 118.7(3) .
C8 C8A C9 124.0(2) .
C10A C8A C9 117.2(2) .
C9 C9 C8A 124.0(3) 3_656
C9 C9 C9A 124.0(3) 3_656
C8A C9 C9A 111.87(19) .
C1 C9A C4A 118.0(2) .
C1 C9A C9 124.1(2) .
C4A C9A C9 117.8(2) .
C3 C4 C4A 120.4(3) .
C2 C1 C9A 121.0(3) .
C8A C10A C5 119.5(3) .
C8A C10A C11 120.6(3) .
C5 C10A C11 119.6(3) .
O1 C11 C10A 122.7(3) .
O1 C11 C4A 121.7(3) .
C10A C11 C4A 115.0(2) .
C7 C8 C8A 120.7(3) .
C3 C2 C1 120.1(3) .
C4 C3 C2 120.4(3) .
C6 C7 C8 120.1(3) .
C6 C5 C10A 120.7(3) .
C5 C6 C7 120.0(3) .

loop_
_geom_bond_atom_site_label_1
_geom_bond_atom_site_label_2
_geom_bond_distance
_geom_bond_site_symmetry_2
O1 C11 1.218(2) .
C4A C4 1.391(3) .
C4A C9A 1.401(3) .
C4A C11 1.477(3) .
C8A C8 1.389(3) .
C8A C10A 1.391(3) .
C8A C9 1.484(3) .
C9 C9 1.357(4) 3_656
C9 C9A 1.490(3) .
C9A C1 1.394(3) .
C4 C3 1.364(3) .
C1 C2 1.374(3) .
C10A C5 1.394(4) .
C10A C11 1.467(3) .
C8 C7 1.378(3) .
C2 C3 1.368(3) .
C7 C6 1.371(4) .
C5 C6 1.365(4) .

loop_
_geom_torsion_atom_site_label_1
_geom_torsion_atom_site_label_2
_geom_torsion_atom_site_label_3
_geom_torsion_atom_site_label_4
_geom_torsion
_geom_torsion_site_symmetry_1
_geom_torsion_site_symmetry_3
_geom_torsion_site_symmetry_4
C8 C8A C9 C9 -46.1(4) . . 3_656
C10A C8A C9 C9 134.6(3) . . 3_656
C8 C8A C9 C9A 137.4(2) . . .
C10A C8A C9 C9A -41.9(3) . . .
C4 C4A C9A C1 -3.9(4) . . .
C11 C4A C9A C1 170.9(2) . . .
C4 C4A C9A C9 177.6(2) . . .
C11 C4A C9A C9 -7.6(3) . . .
C9 C9 C9A C1 45.0(4) 3_656 . .
C8A C9 C9A C1 -138.6(2) . . .
C9 C9 C9A C4A -136.6(3) 3_656 . .
C8A C9 C9A C4A 39.9(3) . . .
C9A C4A C4 C3 2.0(4) . . .
C11 C4A C4 C3 -172.7(3) . . .
C4A C9A C1 C2 2.7(4) . . .
C9 C9A C1 C2 -178.8(2) . . .
C8 C8A C10A C5 5.6(4) . . .
C9 C8A C10A C5 -175.1(2) . . .
C8 C8A C10A C11 -167.7(2) . . .
C9 C8A C10A C11 11.6(3) . . .
C8A C10A C11 O1 -166.8(2) . . .
C5 C10A C11 O1 19.9(4) . . .
C8A C10A C11 C4A 21.6(3) . . .
C5 C10A C11 C4A -151.7(3) . . .
C4 C4A C11 O1 -20.5(4) . . .
C9A C4A C11 O1 164.8(2) . . .
C4 C4A C11 C10A 151.3(2) . . .
C9A C4A C11 C10A -23.5(3) . . .
C10A C8A C8 C7 -3.6(4) . . .
C9 C8A C8 C7 177.1(3) . . .
C9A C1 C2 C3 0.4(4) . . .
C4A C4 C3 C2 1.2(4) . . .
C1 C2 C3 C4 -2.4(5) . . .
C8A C8 C7 C6 -0.9(5) . . .
C8A C10A C5 C6 -3.2(4) . . .
C11 C10A C5 C6 170.2(3) . . .
C10A C5 C6 C7 -1.3(5) . . .
C8 C7 C6 C5 3.4(5) . . .
C8A C9 C9 C9A 4.0(5) . 3_656 3_656
C9A C9 C9 C8A -4.0(5) . 3_656 3_656
C9A C9 C9 C8A 176.0(5) . 3_656 .
